data_2212224
loop_
_publ_author_name
'S. Athimoolam'
'S. Natarajan'

_publ_section_title
;
 3-Carboxypyridinium hydrogen oxalate
;
_journal_coeditor_code HG2170
_journal_issue 2
_journal_name_full 'Acta Crystallographica Section E'
_journal_page_first o963
_journal_page_last o965
_journal_paper_doi 10.1107/S1600536807003200
_journal_volume 63
_journal_year 2007
_chemical_formula_iupac 'C6 H6 N O2 +, C2 H O4 -'
_chemical_formula_moiety 'C6 H6 N O2 +, C2 H O4 -'
_chemical_formula_sum 'C8 H7 N O6'
_chemical_formula_weight 213.15
_chemical_name_common '3-Carboxylpyridinium oxalate'
_chemical_name_systematic
;
3-carboxypyridinium oxalate
;
_space_group_IT_number 11
_symmetry_cell_setting monoclinic
_symmetry_space_group_name_Hall '-P 2yb'
_symmetry_space_group_name_H-M 'P 1 21/m 1'
_atom_sites_solution_hydrogens geom
_atom_sites_solution_primary direct
_atom_sites_solution_secondary difmap
_audit_creation_method SHELXTL/PC
_cell_angle_alpha 90.00
_cell_angle_beta 101.29(3)
_cell_angle_gamma 90.00
_cell_formula_units_Z 2
_cell_length_a 8.438(6)
_cell_length_b 6.048(2)
_cell_length_c 8.774(5)
_cell_measurement_reflns_used 25
_cell_measurement_temperature 293(2)
_cell_measurement_theta_max 13.76
_cell_measurement_theta_min 9.23
_cell_volume 439.1(4)
_computing_cell_refinement 'CAD-4 EXPRESS'
_computing_data_collection 'CAD-4 EXPRESS (Enraf--Nonius, 1994)'
_computing_data_reduction 'XCAD4 (Harms & Wocadlo, 1995)'
_computing_molecular_graphics 'MERCURY (Macrae <i>et al.</i>,  2006) and PLATON (Spek, 2003)'
_computing_publication_material SHELXTL/PC
_computing_structure_refinement SHELXTL/PC
_computing_structure_solution 'SHELXTL/PC (Bruker, 2000)'
_diffrn_ambient_temperature 293(2)
_diffrn_measured_fraction_theta_full 0.999
_diffrn_measured_fraction_theta_max 0.999
_diffrn_measurement_device_type 'Enraf--Nonius MACH3 sealed-tube'
_diffrn_measurement_method \w-2\q
_diffrn_radiation_monochromator graphite
_diffrn_radiation_source 'fine-focus sealed tube'
_diffrn_radiation_type MoK\a
_diffrn_radiation_wavelength 0.71073
_diffrn_reflns_av_R_equivalents 0.0239
_diffrn_reflns_av_sigmaI/netI 0.0159
_diffrn_reflns_limit_h_max 10
_diffrn_reflns_limit_h_min 0
_diffrn_reflns_limit_k_max 7
_diffrn_reflns_limit_k_min -1
_diffrn_reflns_limit_l_max 10
_diffrn_reflns_limit_l_min -11
_diffrn_reflns_number 1304
_diffrn_reflns_theta_full 27.0
_diffrn_reflns_theta_max 26.97
_diffrn_reflns_theta_min 2.37
_diffrn_standards_decay_% 0
_diffrn_standards_interval_time 60
_diffrn_standards_number 3
_exptl_absorpt_coefficient_mu 0.142
_exptl_absorpt_correction_T_max 0.9779
_exptl_absorpt_correction_T_min 0.9597
_exptl_absorpt_correction_type psi-scan
_exptl_absorpt_process_details '(North <i>et al.</i>,  1968)'
_exptl_crystal_colour colourless
_exptl_crystal_density_diffrn 1.612
_exptl_crystal_density_meas 1.59(2)
_exptl_crystal_density_method
;
flotation using a mixture of xylene and bromoform
;
_exptl_crystal_description plate
_exptl_crystal_F_000 220
_exptl_crystal_size_max 0.23
_exptl_crystal_size_mid 0.21
_exptl_crystal_size_min 0.14
_refine_diff_density_max 0.248
_refine_diff_density_min -0.264
_refine_ls_extinction_coef 0.029(8)
_refine_ls_extinction_expression Fc^*^=kFc[1+0.001xFc^2^\l^3^/sin(2\q)]^-1/4^
_refine_ls_extinction_method SHELXTL/PC
_refine_ls_goodness_of_fit_ref 1.077
_refine_ls_hydrogen_treatment mixed
_refine_ls_matrix_type full
_refine_ls_number_parameters 101
_refine_ls_number_reflns 1046
_refine_ls_number_restraints 0
_refine_ls_restrained_S_all 1.077
_refine_ls_R_factor_all 0.0463
_refine_ls_R_factor_gt 0.0375
_refine_ls_shift/su_max 0.000
_refine_ls_shift/su_mean 0.000
_refine_ls_structure_factor_coef Fsqd
_refine_ls_weighting_details 'calc w=1/[\s^2^(Fo^2^)+(0.0663P)^2^+0.0801P] where P=(Fo^2^+2Fc^2^)/3'
_refine_ls_weighting_scheme calc
_refine_ls_wR_factor_gt 0.1007
_refine_ls_wR_factor_ref 0.1080
_reflns_number_gt 865
_reflns_number_total 1046
_reflns_threshold_expression I>2\s(I)
_cod_data_source_file hg2170.cif
_cod_data_source_block I
_cod_original_sg_symbol_H-M 'P 21/m'
_cod_database_code 2212224
_cod_database_fobs_code 2212224

loop_
_symmetry_equiv_pos_as_xyz
'x, y, z'
'-x, y+1/2, -z'
'-x, -y, -z'
'x, -y-1/2, z'

loop_
_atom_site_type_symbol
_atom_site_label
_atom_site_fract_x
_atom_site_fract_y
_atom_site_fract_z
_atom_site_U_iso_or_equiv
_atom_site_adp_type
_atom_site_calc_flag
_atom_site_refinement_flags
_atom_site_occupancy
N N1 0.69232(17) 0.7500 -0.12209(18) 0.0302(4) Uani d S 1
C C2 0.5436(2) 0.7500 -0.0884(2) 0.0291(4) Uani d S 1
H H2 0.5313 0.7500 0.0147 0.035 Uiso calc SR 1
C C3 0.4096(2) 0.7500 -0.20650(19) 0.0261(4) Uani d S 1
C C31 0.2441(2) 0.7500 -0.1678(2) 0.0277(4) Uani d S 1
O O1A 0.12231(15) 0.7500 -0.26787(15) 0.0356(4) Uani d S 1
O O1B 0.24874(15) 0.7500 -0.01840(15) 0.0391(4) Uani d S 1
C C4 0.4309(2) 0.7500 -0.3602(2) 0.0345(5) Uani d S 1
H H4 0.3418 0.7500 -0.4416 0.041 Uiso calc SR 1
C C5 0.5860(2) 0.7500 -0.3904(2) 0.0387(5) Uani d S 1
H H5 0.6019 0.7500 -0.4924 0.046 Uiso calc SR 1
C C6 0.7164(2) 0.7500 -0.2685(2) 0.0346(5) Uani d S 1
H H6 0.8209 0.7500 -0.2877 0.042 Uiso calc SR 1
H H1 0.784(4) 0.7500 -0.034(3) 0.054(7) Uiso d S 1
H H1B 0.135(4) 0.7500 0.008(4) 0.084(10) Uiso d S 1
C C11 0.8674(2) 0.7500 0.30634(19) 0.0288(4) Uani d S 1
C C12 1.0166(2) 0.7500 0.2283(2) 0.0297(4) Uani d S 1
O O11 0.72923(15) 0.7500 0.23662(15) 0.0371(4) Uani d S 1
O O12 0.90199(17) 0.7500 0.45935(15) 0.0443(4) Uani d S 1
O O13 0.98505(16) 0.7500 0.08098(15) 0.0379(4) Uani d S 1
O O14 1.14877(16) 0.7500 0.31554(15) 0.0451(4) Uani d S 1
H H12 1.006(4) 0.7500 0.495(3) 0.056(8) Uiso d S 1

loop_
_atom_site_aniso_label
_atom_site_aniso_U_11
_atom_site_aniso_U_22
_atom_site_aniso_U_33
_atom_site_aniso_U_12
_atom_site_aniso_U_13
_atom_site_aniso_U_23
N1 0.0160(7) 0.0464(9) 0.0280(7) 0.000 0.0034(6) 0.000
C2 0.0202(8) 0.0424(10) 0.0249(8) 0.000 0.0050(7) 0.000
C3 0.0176(8) 0.0361(9) 0.0248(8) 0.000 0.0048(7) 0.000
C31 0.0193(8) 0.0395(10) 0.0250(8) 0.000 0.0059(6) 0.000
O1A 0.0173(6) 0.0611(9) 0.0276(6) 0.000 0.0021(5) 0.000
O1B 0.0200(6) 0.0739(11) 0.0252(7) 0.000 0.0089(5) 0.000
C4 0.0219(9) 0.0553(12) 0.0260(9) 0.000 0.0043(7) 0.000
C5 0.0275(10) 0.0650(13) 0.0263(9) 0.000 0.0119(7) 0.000
C6 0.0208(9) 0.0501(11) 0.0359(10) 0.000 0.0128(7) 0.000
C11 0.0227(8) 0.0421(10) 0.0222(8) 0.000 0.0058(6) 0.000
C12 0.0211(8) 0.0438(10) 0.0253(8) 0.000 0.0069(6) 0.000
O11 0.0206(6) 0.0613(9) 0.0285(7) 0.000 0.0031(5) 0.000
O12 0.0233(7) 0.0889(12) 0.0214(6) 0.000 0.0060(5) 0.000
O13 0.0218(6) 0.0711(10) 0.0221(6) 0.000 0.0072(5) 0.000
O14 0.0196(7) 0.0846(11) 0.0301(7) 0.000 0.0027(5) 0.000

loop_
_atom_type_symbol
_atom_type_description
_atom_type_scat_dispersion_real
_atom_type_scat_dispersion_imag
_atom_type_scat_source
C C 0.0033 0.0016 'International Tables Vol C Tables 4.2.6.8 and 6.1.1.4'
H H 0.0000 0.0000 'International Tables Vol C Tables 4.2.6.8 and 6.1.1.4'
N N 0.0061 0.0033 'International Tables Vol C Tables 4.2.6.8 and 6.1.1.4'
O O 0.0106 0.0060 'International Tables Vol C Tables 4.2.6.8 and 6.1.1.4'

loop_
_geom_angle_atom_site_label_1
_geom_angle_atom_site_label_2
_geom_angle_atom_site_label_3
_geom_angle
_geom_angle_publ_flag
C6 N1 C2 122.30(15) y
C6 N1 H1 120.9(17) ?
C2 N1 H1 116.8(17) ?
N1 C2 C3 119.94(16) ?
N1 C2 H2 120.0 ?
C3 C2 H2 120.0 ?
C2 C3 C4 119.05(16) ?
C2 C3 C31 119.59(15) ?
C4 C3 C31 121.37(15) ?
O1A C31 O1B 125.58(17) ?
O1A C31 C3 122.01(16) ?
O1B C31 C3 112.41(14) ?
C31 O1B H1B 112.1(18) ?
C5 C4 C3 119.37(17) ?
C5 C4 H4 120.3 ?
C3 C4 H4 120.3 ?
C6 C5 C4 119.51(17) ?
C6 C5 H5 120.2 ?
C4 C5 H5 120.2 ?
N1 C6 C5 119.83(16) ?
N1 C6 H6 120.1 ?
C5 C6 H6 120.1 ?
O11 C11 O12 121.12(17) ?
O11 C11 C12 124.43(16) ?
O12 C11 C12 114.46(15) ?
O14 C12 O13 128.46(17) ?
O14 C12 C11 116.40(16) ?
O13 C12 C11 115.14(16) ?
C11 O12 H12 111.7(19) ?

loop_
_geom_bond_atom_site_label_1
_geom_bond_atom_site_label_2
_geom_bond_distance
_geom_bond_publ_flag
N1 C6 1.339(2) y
N1 C2 1.344(2) y
N1 H1 0.98(3) ?
C2 C3 1.376(2) ?
C2 H2 0.9300 ?
C3 C4 1.395(2) ?
C3 C31 1.500(2) ?
C31 O1A 1.214(2) y
C31 O1B 1.304(2) y
O1B H1B 1.03(4) ?
C4 C5 1.385(3) ?
C4 H4 0.9300 ?
C5 C6 1.376(3) ?
C5 H5 0.9300 ?
C6 H6 0.9300 ?
C11 O11 1.206(2) y
C11 O12 1.317(2) y
C11 C12 1.547(2) ?
C12 O14 1.223(2) y
C12 O13 1.268(2) y
O12 H12 0.87(3) ?

loop_
_geom_hbond_atom_site_label_D
_geom_hbond_atom_site_label_H
_geom_hbond_atom_site_label_A
_geom_hbond_site_symmetry_A
_geom_hbond_distance_DH
_geom_hbond_distance_HA
_geom_hbond_distance_DA
_geom_hbond_angle_DHA
N1 H1 O13 . 0.98(3) 1.79(3) 2.748(2) 163(3)
O1B H1B O13 1_455 1.03(4) 1.53(4) 2.5438(18) 168(3)
O12 H12 O1A 1_656 0.87(3) 2.12(3) 2.7280(18) 126(2)
O12 H12 O14 . 0.87(3) 2.16(3) 2.6376(19) 114(2)

loop_
_geom_torsion_atom_site_label_1
_geom_torsion_atom_site_label_2
_geom_torsion_atom_site_label_3
_geom_torsion_atom_site_label_4
_geom_torsion
C6 N1 C2 C3 0.0
N1 C2 C3 C4 0.0
N1 C2 C3 C31 180.0
C2 C3 C31 O1A 180.0
C4 C3 C31 O1A 0.0
C2 C3 C31 O1B 0.0
C4 C3 C31 O1B 180.0
C2 C3 C4 C5 0.0
C31 C3 C4 C5 180.0
C3 C4 C5 C6 0.0
C2 N1 C6 C5 0.0
C4 C5 C6 N1 0.0
O11 C11 C12 O14 180.0
O12 C11 C12 O14 0.0
O11 C11 C12 O13 0.0
O12 C11 C12 O13 180.0

loop_
_cod_related_entry_id
_cod_related_entry_database
_cod_related_entry_code
1 ChemSpider 21125421
